data_4315467
loop_
_publ_author_name
'Kelsey R. Margulieux'
'Chivin Sun'
'Lev N. Zakharov'
'Andrew W. Holland'
'Joshua J. Pak'

_publ_section_title
;
 Stepwise Introduction of Thiolates in Copper-Indium Binuclear Complexes
;
_journal_name_full 'Inorganic Chemistry'
_journal_page_first 3959
_journal_page_last 3961
_journal_paper_doi 10.1021/ic9025602
_journal_volume 49
_journal_year 2010
_chemical_formula_sum 'C72 H60 Cl8 Cu2 In2 P4'
_chemical_formula_weight 1689.40
_chemical_name_systematic
;

 ?

;
_space_group_IT_number 2
_symmetry_cell_setting triclinic
_symmetry_space_group_name_Hall '-P 1'
_symmetry_space_group_name_H-M 'P -1'
_atom_sites_solution_hydrogens geom
_atom_sites_solution_primary direct
_atom_sites_solution_secondary difmap
_audit_creation_method SHELXLTL
_cell_angle_alpha 89.1930(10)
_cell_angle_beta 70.5720(10)
_cell_angle_gamma 64.2000(10)
_cell_formula_units_Z 1
_cell_length_a 12.3004(12)
_cell_length_b 12.9369(12)
_cell_length_c 13.3148(13)
_cell_measurement_reflns_used 5516
_cell_measurement_temperature 173(2)
_cell_measurement_theta_max 28.17
_cell_measurement_theta_min 2.25
_cell_volume 1777.5(3)
_computing_cell_refinement 'Bruker SAINT'
_computing_data_collection 'Bruker SMART'
_computing_data_reduction 'Bruker SAINT'
_computing_molecular_graphics 'Bruker SHELXTL'
_computing_publication_material 'Bruker SHELXTL'
_computing_structure_refinement 'Bruker SHELXTL'
_computing_structure_solution 'Bruker SHELXTL'
_diffrn_ambient_temperature 173(2)
_diffrn_measured_fraction_theta_full 0.990
_diffrn_measured_fraction_theta_max 0.990
_diffrn_measurement_device_type 'CCD area detector Bruker Apex'
_diffrn_measurement_method 'phi and omega scans'
_diffrn_radiation_monochromator graphite
_diffrn_radiation_source 'fine-focus sealed tube'
_diffrn_radiation_type MoK\a
_diffrn_radiation_wavelength 0.71073
_diffrn_reflns_av_R_equivalents 0.0188
_diffrn_reflns_av_sigmaI/netI 0.0219
_diffrn_reflns_limit_h_max 15
_diffrn_reflns_limit_h_min -15
_diffrn_reflns_limit_k_max 16
_diffrn_reflns_limit_k_min -16
_diffrn_reflns_limit_l_max 17
_diffrn_reflns_limit_l_min -16
_diffrn_reflns_number 19501
_diffrn_reflns_theta_full 27.00
_diffrn_reflns_theta_max 27.00
_diffrn_reflns_theta_min 1.64
_diffrn_standards_decay_% 0
_exptl_absorpt_coefficient_mu 1.662
_exptl_absorpt_correction_T_max 0.8254
_exptl_absorpt_correction_T_min 0.6183
_exptl_absorpt_correction_type multi-scan
_exptl_absorpt_process_details SADABS
_exptl_crystal_colour colorless
_exptl_crystal_density_diffrn 1.578
_exptl_crystal_density_method 'not measured'
_exptl_crystal_description block
_exptl_crystal_F_000 844
_exptl_crystal_size_max 0.32
_exptl_crystal_size_mid 0.19
_exptl_crystal_size_min 0.12
_refine_diff_density_max 0.680
_refine_diff_density_min -0.587
_refine_diff_density_rms 0.056
_refine_ls_extinction_method none
_refine_ls_goodness_of_fit_ref 1.004
_refine_ls_hydrogen_treatment constr
_refine_ls_matrix_type full
_refine_ls_number_parameters 397
_refine_ls_number_reflns 7697
_refine_ls_number_restraints 0
_refine_ls_restrained_S_all 1.004
_refine_ls_R_factor_all 0.0269
_refine_ls_R_factor_gt 0.0235
_refine_ls_shift/su_max 0.002
_refine_ls_shift/su_mean 0.000
_refine_ls_structure_factor_coef Fsqd
_refine_ls_weighting_details 'calc w=1/[\s^2^(Fo^2^)+(0.0317P)^2^+0.8160P] where P=(Fo^2^+2Fc^2^)/3'
_refine_ls_weighting_scheme calc
_refine_ls_wR_factor_gt 0.0595
_refine_ls_wR_factor_ref 0.0618
_reflns_number_gt 6987
_reflns_number_total 7697
_reflns_threshold_expression >2sigma(I)
_cod_data_source_file ic9025602_si_003_1.cif
_cod_data_source_block 1
_cod_depositor_comments
;
The following automatic conversions were performed:

'_symmetry_cell_setting' value 'Triclinic' changed to 'triclinic'
according to the built-in table from CIF Core dictionary named
'cif_core.dic' version 2.4.1 from 2010-06-29.

Automatic conversion script
Id: cif_fix_values 1646 2011-03-28 12:23:43Z adriana 
;
_cod_database_code 4315467

loop_
_symmetry_equiv_pos_as_xyz
'x, y, z'
'-x, -y, -z'

loop_
_atom_site_label
_atom_site_type_symbol
_atom_site_fract_x
_atom_site_fract_y
_atom_site_fract_z
_atom_site_U_iso_or_equiv
_atom_site_adp_type
_atom_site_occupancy
_atom_site_symmetry_multiplicity
_atom_site_calc_flag
_atom_site_refinement_flags
_atom_site_disorder_assembly
_atom_site_disorder_group
Cu1 Cu 0.38317(2) 0.133127(19) 0.756422(18) 0.02475(6) Uani 1 1 d . . .
In1 In 0.728034(13) -0.174893(12) 0.540387(11) 0.03126(5) Uani 1 1 d . . .
Cl1 Cl 0.57909(4) -0.05929(4) 0.71122(4) 0.02975(10) Uani 1 1 d . . .
Cl2 Cl 0.59770(5) -0.15196(4) 0.43610(4) 0.03524(11) Uani 1 1 d . . .
Cl3 Cl 0.87611(6) -0.10230(6) 0.47113(6) 0.05682(16) Uani 1 1 d . . .
Cl4 Cl 0.82069(8) -0.36698(5) 0.57083(6) 0.0638(2) Uani 1 1 d . . .
P1 P 0.41023(4) 0.28726(4) 0.79500(4) 0.02271(10) Uani 1 1 d . . .
P2 P 0.23200(4) 0.07450(4) 0.83626(4) 0.02191(9) Uani 1 1 d . . .
C1 C 0.54996(18) 0.30133(16) 0.70491(15) 0.0263(4) Uani 1 1 d . . .
C2 C 0.66412(19) 0.20102(18) 0.65484(16) 0.0318(4) Uani 1 1 d . . .
H2A H 0.6662 0.1273 0.6635 0.038 Uiso 1 1 calc R . .
C3 C 0.7759(2) 0.2078(2) 0.59192(19) 0.0420(5) Uani 1 1 d . . .
H3A H 0.8546 0.1387 0.5592 0.050 Uiso 1 1 calc R . .
C4 C 0.7724(2) 0.3147(2) 0.57716(19) 0.0459(6) Uani 1 1 d . . .
H4A H 0.8487 0.3192 0.5340 0.055 Uiso 1 1 calc R . .
C5 C 0.6582(2) 0.4153(2) 0.6249(2) 0.0464(6) Uani 1 1 d . . .
H5A H 0.6558 0.4888 0.6137 0.056 Uiso 1 1 calc R . .
C6 C 0.5473(2) 0.40918(18) 0.68906(18) 0.0379(5) Uani 1 1 d . . .
H6A H 0.4691 0.4785 0.7224 0.045 Uiso 1 1 calc R . .
C7 C 0.41484(17) 0.30502(15) 0.92904(15) 0.0252(4) Uani 1 1 d . . .
C8 C 0.34164(19) 0.26971(17) 1.01296(16) 0.0305(4) Uani 1 1 d . . .
H8A H 0.2902 0.2381 0.9994 0.037 Uiso 1 1 calc R . .
C9 C 0.3430(2) 0.28017(19) 1.11593(17) 0.0371(5) Uani 1 1 d . . .
H9A H 0.2914 0.2571 1.1727 0.045 Uiso 1 1 calc R . .
C10 C 0.4191(2) 0.32412(19) 1.13617(18) 0.0405(5) Uani 1 1 d . . .
H10A H 0.4207 0.3307 1.2066 0.049 Uiso 1 1 calc R . .
C11 C 0.4930(2) 0.3583(2) 1.05337(19) 0.0422(5) Uani 1 1 d . . .
H11A H 0.5460 0.3878 1.0670 0.051 Uiso 1 1 calc R . .
C12 C 0.4904(2) 0.35008(18) 0.95069(17) 0.0337(4) Uani 1 1 d . . .
H12A H 0.5405 0.3753 0.8947 0.040 Uiso 1 1 calc R . .
C13 C 0.26950(18) 0.41834(15) 0.79384(16) 0.0261(4) Uani 1 1 d . . .
C14 C 0.2518(2) 0.43938(17) 0.69587(17) 0.0328(4) Uani 1 1 d . . .
H14A H 0.3187 0.3930 0.6306 0.039 Uiso 1 1 calc R . .
C15 C 0.1371(2) 0.52761(18) 0.6932(2) 0.0398(5) Uani 1 1 d . . .
H15A H 0.1255 0.5412 0.6264 0.048 Uiso 1 1 calc R . .
C16 C 0.0399(2) 0.59554(18) 0.7879(2) 0.0416(5) Uani 1 1 d . . .
H16A H -0.0392 0.6551 0.7861 0.050 Uiso 1 1 calc R . .
C17 C 0.0569(2) 0.57732(18) 0.8847(2) 0.0408(5) Uani 1 1 d . . .
H17A H -0.0099 0.6253 0.9494 0.049 Uiso 1 1 calc R . .
C18 C 0.17157(19) 0.48895(16) 0.88855(17) 0.0325(4) Uani 1 1 d . . .
H18A H 0.1829 0.4769 0.9557 0.039 Uiso 1 1 calc R . .
C19 C 0.20833(18) 0.06484(15) 0.97807(14) 0.0241(4) Uani 1 1 d . . .
C20 C 0.08866(18) 0.11973(16) 1.06139(15) 0.0275(4) Uani 1 1 d . . .
H20A H 0.0131 0.1648 1.0456 0.033 Uiso 1 1 calc R . .
C21 C 0.0786(2) 0.10917(17) 1.16789(16) 0.0321(4) Uani 1 1 d . . .
H21A H -0.0036 0.1474 1.2244 0.039 Uiso 1 1 calc R . .
C22 C 0.1876(2) 0.04332(17) 1.19153(16) 0.0346(4) Uani 1 1 d . . .
H22A H 0.1806 0.0358 1.2642 0.041 Uiso 1 1 calc R . .
C23 C 0.3077(2) -0.01197(17) 1.10860(17) 0.0346(4) Uani 1 1 d . . .
H23A H 0.3829 -0.0571 1.1249 0.042 Uiso 1 1 calc R . .
C24 C 0.31851(19) -0.00184(16) 1.00317(16) 0.0307(4) Uani 1 1 d . . .
H24A H 0.4010 -0.0402 0.9470 0.037 Uiso 1 1 calc R . .
C25 C 0.26420(17) -0.06925(15) 0.78303(15) 0.0244(4) Uani 1 1 d . . .
C26 C 0.3180(2) -0.10230(18) 0.67200(16) 0.0348(4) Uani 1 1 d . . .
H26A H 0.3389 -0.0511 0.6267 0.042 Uiso 1 1 calc R . .
C27 C 0.3418(2) -0.20960(19) 0.62644(18) 0.0422(5) Uani 1 1 d . . .
H27A H 0.3783 -0.2313 0.5503 0.051 Uiso 1 1 calc R . .
C28 C 0.3124(2) -0.28445(17) 0.69182(19) 0.0385(5) Uani 1 1 d . . .
H28A H 0.3265 -0.3569 0.6607 0.046 Uiso 1 1 calc R . .
C29 C 0.2624(2) -0.25425(17) 0.80242(18) 0.0363(5) Uani 1 1 d . . .
H29A H 0.2445 -0.3070 0.8473 0.044 Uiso 1 1 calc R . .
C30 C 0.23813(19) -0.14690(16) 0.84858(16) 0.0308(4) Uani 1 1 d . . .
H30A H 0.2038 -0.1265 0.9248 0.037 Uiso 1 1 calc R . .
C31 C 0.07304(17) 0.17310(15) 0.83418(14) 0.0241(4) Uani 1 1 d . . .
C32 C -0.0241(2) 0.13999(18) 0.85066(17) 0.0333(4) Uani 1 1 d . . .
H32A H -0.0081 0.0629 0.8625 0.040 Uiso 1 1 calc R . .
C33 C -0.1441(2) 0.21861(19) 0.84997(19) 0.0400(5) Uani 1 1 d . . .
H33A H -0.2103 0.1954 0.8615 0.048 Uiso 1 1 calc R . .
C34 C -0.1680(2) 0.33045(19) 0.8325(2) 0.0405(5) Uani 1 1 d . . .
H34A H -0.2506 0.3844 0.8326 0.049 Uiso 1 1 calc R . .
C35 C -0.0721(2) 0.36414(19) 0.8150(2) 0.0446(6) Uani 1 1 d . . .
H35A H -0.0884 0.4411 0.8025 0.054 Uiso 1 1 calc R . .
C36 C 0.0480(2) 0.28591(17) 0.81558(18) 0.0345(4) Uani 1 1 d . . .
H36A H 0.1140 0.3094 0.8032 0.041 Uiso 1 1 calc R . .

loop_
_atom_site_aniso_label
_atom_site_aniso_U_11
_atom_site_aniso_U_22
_atom_site_aniso_U_33
_atom_site_aniso_U_23
_atom_site_aniso_U_13
_atom_site_aniso_U_12
Cu1 0.02341(12) 0.02323(11) 0.02765(12) 0.00256(9) -0.00610(9) -0.01295(9)
In1 0.03072(8) 0.02812(8) 0.02686(8) 0.00176(5) -0.00935(6) -0.00723(6)
Cl1 0.0265(2) 0.0277(2) 0.0273(2) 0.00056(17) -0.01050(18) -0.00511(18)
Cl2 0.0452(3) 0.0358(2) 0.0261(2) 0.00546(19) -0.0151(2) -0.0182(2)
Cl3 0.0366(3) 0.0728(4) 0.0584(4) 0.0099(3) -0.0091(3) -0.0286(3)
Cl4 0.0777(5) 0.0301(3) 0.0541(4) 0.0052(3) -0.0236(3) 0.0004(3)
P1 0.0212(2) 0.0207(2) 0.0265(2) 0.00404(17) -0.00770(18) -0.01047(18)
P2 0.0204(2) 0.0206(2) 0.0256(2) 0.00435(17) -0.00772(18) -0.01054(18)
C1 0.0249(9) 0.0304(9) 0.0277(9) 0.0078(7) -0.0103(7) -0.0157(8)
C2 0.0283(10) 0.0332(10) 0.0346(10) 0.0070(8) -0.0095(8) -0.0161(8)
C3 0.0255(10) 0.0504(13) 0.0431(12) 0.0062(10) -0.0060(9) -0.0161(10)
C4 0.0365(12) 0.0646(16) 0.0458(13) 0.0183(11) -0.0105(10) -0.0345(12)
C5 0.0474(14) 0.0490(13) 0.0576(15) 0.0232(11) -0.0196(12) -0.0347(12)
C6 0.0351(11) 0.0320(11) 0.0473(12) 0.0116(9) -0.0121(10) -0.0183(9)
C7 0.0239(9) 0.0201(8) 0.0295(9) 0.0022(7) -0.0095(7) -0.0081(7)
C8 0.0307(10) 0.0306(10) 0.0342(10) 0.0081(8) -0.0136(8) -0.0160(8)
C9 0.0403(12) 0.0383(11) 0.0324(11) 0.0109(9) -0.0133(9) -0.0177(10)
C10 0.0463(13) 0.0416(12) 0.0334(11) 0.0040(9) -0.0202(10) -0.0156(10)
C11 0.0484(13) 0.0445(12) 0.0464(13) 0.0056(10) -0.0254(11) -0.0262(11)
C12 0.0344(11) 0.0356(10) 0.0378(11) 0.0061(8) -0.0145(9) -0.0208(9)
C13 0.0240(9) 0.0205(8) 0.0365(10) 0.0053(7) -0.0109(8) -0.0127(7)
C14 0.0351(11) 0.0254(9) 0.0389(11) 0.0067(8) -0.0156(9) -0.0131(8)
C15 0.0460(13) 0.0285(10) 0.0560(14) 0.0150(10) -0.0303(11) -0.0181(10)
C16 0.0312(11) 0.0249(10) 0.0695(16) 0.0123(10) -0.0222(11) -0.0107(9)
C17 0.0294(11) 0.0261(10) 0.0544(14) 0.0032(9) -0.0062(10) -0.0085(9)
C18 0.0301(10) 0.0253(9) 0.0390(11) 0.0043(8) -0.0098(8) -0.0120(8)
C19 0.0265(9) 0.0219(8) 0.0275(9) 0.0048(7) -0.0110(7) -0.0131(7)
C20 0.0256(9) 0.0259(9) 0.0312(10) 0.0051(7) -0.0103(8) -0.0118(8)
C21 0.0335(11) 0.0324(10) 0.0289(10) 0.0035(8) -0.0078(8) -0.0163(9)
C22 0.0460(12) 0.0327(10) 0.0295(10) 0.0070(8) -0.0179(9) -0.0189(9)
C23 0.0358(11) 0.0301(10) 0.0405(11) 0.0071(8) -0.0217(9) -0.0117(9)
C24 0.0259(10) 0.0280(9) 0.0349(10) 0.0026(8) -0.0111(8) -0.0095(8)
C25 0.0215(9) 0.0208(8) 0.0332(9) 0.0049(7) -0.0112(7) -0.0106(7)
C26 0.0470(13) 0.0300(10) 0.0334(10) 0.0080(8) -0.0163(9) -0.0217(9)
C27 0.0579(15) 0.0347(11) 0.0367(11) 0.0012(9) -0.0197(11) -0.0216(11)
C28 0.0410(12) 0.0242(10) 0.0555(14) 0.0022(9) -0.0238(11) -0.0146(9)
C29 0.0330(11) 0.0249(10) 0.0533(13) 0.0115(9) -0.0144(10) -0.0163(9)
C30 0.0279(10) 0.0277(9) 0.0358(10) 0.0070(8) -0.0080(8) -0.0145(8)
C31 0.0238(9) 0.0254(9) 0.0236(8) 0.0044(7) -0.0081(7) -0.0119(7)
C32 0.0298(10) 0.0294(10) 0.0465(12) 0.0110(9) -0.0157(9) -0.0173(9)
C33 0.0307(11) 0.0394(12) 0.0590(14) 0.0137(10) -0.0207(10) -0.0207(10)
C34 0.0278(11) 0.0376(11) 0.0587(14) 0.0119(10) -0.0222(10) -0.0124(9)
C35 0.0388(12) 0.0280(10) 0.0742(17) 0.0175(11) -0.0282(12) -0.0160(10)
C36 0.0292(10) 0.0299(10) 0.0528(13) 0.0121(9) -0.0193(9) -0.0177(9)

loop_
_atom_type_symbol
_atom_type_description
_atom_type_scat_dispersion_real
_atom_type_scat_dispersion_imag
_atom_type_scat_source
C C 0.0033 0.0016 'International Tables Vol C Tables 4.2.6.8 and 6.1.1.4'
H H 0.0000 0.0000 'International Tables Vol C Tables 4.2.6.8 and 6.1.1.4'
P P 0.1023 0.0942 'International Tables Vol C Tables 4.2.6.8 and 6.1.1.4'
Cl Cl 0.1484 0.1585 'International Tables Vol C Tables 4.2.6.8 and 6.1.1.4'
Cu Cu 0.3201 1.2651 'International Tables Vol C Tables 4.2.6.8 and 6.1.1.4'
In In -0.7276 1.3100 'International Tables Vol C Tables 4.2.6.8 and 6.1.1.4'

loop_
_geom_angle_atom_site_label_1
_geom_angle_atom_site_label_2
_geom_angle_atom_site_label_3
_geom_angle
_geom_angle_site_symmetry_1
_geom_angle_site_symmetry_3
_geom_angle_publ_flag
P2 Cu1 P1 133.503(19) . . ?
P2 Cu1 Cl1 98.412(19) . . ?
P1 Cu1 Cl1 115.63(2) . . ?
P2 Cu1 Cl2 109.892(19) . 2_656 ?
P1 Cu1 Cl2 98.402(18) . 2_656 ?
Cl1 Cu1 Cl2 94.669(17) . 2_656 ?
Cl3 In1 Cl4 113.95(3) . . ?
Cl3 In1 Cl2 112.96(2) . . ?
Cl4 In1 Cl2 110.46(2) . . ?
Cl3 In1 Cl1 107.22(2) . . ?
Cl4 In1 Cl1 106.83(2) . . ?
Cl2 In1 Cl1 104.749(19) . . ?
In1 Cl1 Cu1 130.33(2) . . ?
In1 Cl2 Cu1 136.89(2) . 2_656 ?
C1 P1 C13 105.04(8) . . ?
C1 P1 C7 104.39(8) . . ?
C13 P1 C7 104.82(8) . . ?
C1 P1 Cu1 118.62(6) . . ?
C13 P1 Cu1 107.77(6) . . ?
C7 P1 Cu1 114.97(6) . . ?
C31 P2 C19 105.53(8) . . ?
C31 P2 C25 105.35(8) . . ?
C19 P2 C25 102.82(8) . . ?
C31 P2 Cu1 112.97(6) . . ?
C19 P2 Cu1 112.19(6) . . ?
C25 P2 Cu1 116.87(6) . . ?
C2 C1 C6 119.29(18) . . ?
C2 C1 P1 118.31(14) . . ?
C6 C1 P1 122.32(15) . . ?
C1 C2 C3 120.28(19) . . ?
C1 C2 H2A 119.9 . . ?
C3 C2 H2A 119.9 . . ?
C4 C3 C2 120.0(2) . . ?
C4 C3 H3A 120.0 . . ?
C2 C3 H3A 120.0 . . ?
C3 C4 C5 120.2(2) . . ?
C3 C4 H4A 119.9 . . ?
C5 C4 H4A 119.9 . . ?
C6 C5 C4 120.1(2) . . ?
C6 C5 H5A 120.0 . . ?
C4 C5 H5A 120.0 . . ?
C5 C6 C1 120.1(2) . . ?
C5 C6 H6A 119.9 . . ?
C1 C6 H6A 119.9 . . ?
C8 C7 C12 118.54(18) . . ?
C8 C7 P1 118.55(14) . . ?
C12 C7 P1 122.90(15) . . ?
C7 C8 C9 120.78(18) . . ?
C7 C8 H8A 119.6 . . ?
C9 C8 H8A 119.6 . . ?
C10 C9 C8 120.1(2) . . ?
C10 C9 H9A 119.9 . . ?
C8 C9 H9A 119.9 . . ?
C11 C10 C9 119.6(2) . . ?
C11 C10 H10A 120.2 . . ?
C9 C10 H10A 120.2 . . ?
C10 C11 C12 120.7(2) . . ?
C10 C11 H11A 119.7 . . ?
C12 C11 H11A 119.7 . . ?
C11 C12 C7 120.31(19) . . ?
C11 C12 H12A 119.8 . . ?
C7 C12 H12A 119.8 . . ?
C18 C13 C14 119.02(18) . . ?
C18 C13 P1 122.00(15) . . ?
C14 C13 P1 118.43(15) . . ?
C15 C14 C13 120.5(2) . . ?
C15 C14 H14A 119.8 . . ?
C13 C14 H14A 119.8 . . ?
C16 C15 C14 119.9(2) . . ?
C16 C15 H15A 120.0 . . ?
C14 C15 H15A 120.0 . . ?
C17 C16 C15 120.3(2) . . ?
C17 C16 H16A 119.9 . . ?
C15 C16 H16A 119.9 . . ?
C16 C17 C18 120.4(2) . . ?
C16 C17 H17A 119.8 . . ?
C18 C17 H17A 119.8 . . ?
C13 C18 C17 119.9(2) . . ?
C13 C18 H18A 120.1 . . ?
C17 C18 H18A 120.1 . . ?
C20 C19 C24 118.82(17) . . ?
C20 C19 P2 123.84(14) . . ?
C24 C19 P2 117.35(14) . . ?
C19 C20 C21 120.48(18) . . ?
C19 C20 H20A 119.8 . . ?
C21 C20 H20A 119.8 . . ?
C22 C21 C20 120.16(19) . . ?
C22 C21 H21A 119.9 . . ?
C20 C21 H21A 119.9 . . ?
C23 C22 C21 119.72(18) . . ?
C23 C22 H22A 120.1 . . ?
C21 C22 H22A 120.1 . . ?
C22 C23 C24 120.46(19) . . ?
C22 C23 H23A 119.8 . . ?
C24 C23 H23A 119.8 . . ?
C23 C24 C19 120.36(18) . . ?
C23 C24 H24A 119.8 . . ?
C19 C24 H24A 119.8 . . ?
C26 C25 C30 118.98(17) . . ?
C26 C25 P2 117.97(14) . . ?
C30 C25 P2 123.05(15) . . ?
C25 C26 C27 120.68(19) . . ?
C25 C26 H26A 119.7 . . ?
C27 C26 H26A 119.7 . . ?
C28 C27 C26 119.9(2) . . ?
C28 C27 H27A 120.1 . . ?
C26 C27 H27A 120.1 . . ?
C27 C28 C29 120.09(19) . . ?
C27 C28 H28A 120.0 . . ?
C29 C28 H28A 120.0 . . ?
C30 C29 C28 120.31(19) . . ?
C30 C29 H29A 119.8 . . ?
C28 C29 H29A 119.8 . . ?
C29 C30 C25 120.00(19) . . ?
C29 C30 H30A 120.0 . . ?
C25 C30 H30A 120.0 . . ?
C32 C31 C36 118.81(17) . . ?
C32 C31 P2 122.48(14) . . ?
C36 C31 P2 118.71(14) . . ?
C31 C32 C33 120.38(18) . . ?
C31 C32 H32A 119.8 . . ?
C33 C32 H32A 119.8 . . ?
C34 C33 C32 120.15(19) . . ?
C34 C33 H33A 119.9 . . ?
C32 C33 H33A 119.9 . . ?
C35 C34 C33 120.1(2) . . ?
C35 C34 H34A 120.0 . . ?
C33 C34 H34A 120.0 . . ?
C34 C35 C36 120.0(2) . . ?
C34 C35 H35A 120.0 . . ?
C36 C35 H35A 120.0 . . ?
C35 C36 C31 120.59(18) . . ?
C35 C36 H36A 119.7 . . ?
C31 C36 H36A 119.7 . . ?

loop_
_geom_bond_atom_site_label_1
_geom_bond_atom_site_label_2
_geom_bond_distance
_geom_bond_site_symmetry_2
_geom_bond_publ_flag
Cu1 P2 2.2478(5) . ?
Cu1 P1 2.2519(5) . ?
Cu1 Cl1 2.4944(5) . ?
Cu1 Cl2 2.5134(6) 2_656 ?
In1 Cl3 2.3232(7) . ?
In1 Cl4 2.3350(6) . ?
In1 Cl2 2.3751(5) . ?
In1 Cl1 2.3886(5) . ?
Cl2 Cu1 2.5134(6) 2_656 ?
P1 C1 1.8223(19) . ?
P1 C13 1.8260(19) . ?
P1 C7 1.8251(19) . ?
P2 C31 1.8208(18) . ?
P2 C19 1.8234(18) . ?
P2 C25 1.8239(18) . ?
C1 C2 1.384(3) . ?
C1 C6 1.396(3) . ?
C2 C3 1.391(3) . ?
C2 H2A 0.9500 . ?
C3 C4 1.378(3) . ?
C3 H3A 0.9500 . ?
C4 C5 1.382(4) . ?
C4 H4A 0.9500 . ?
C5 C6 1.383(3) . ?
C5 H5A 0.9500 . ?
C6 H6A 0.9500 . ?
C7 C8 1.394(3) . ?
C7 C12 1.394(3) . ?
C8 C9 1.386(3) . ?
C8 H8A 0.9500 . ?
C9 C10 1.382(3) . ?
C9 H9A 0.9500 . ?
C10 C11 1.380(3) . ?
C10 H10A 0.9500 . ?
C11 C12 1.384(3) . ?
C11 H11A 0.9500 . ?
C12 H12A 0.9500 . ?
C13 C18 1.393(3) . ?
C13 C14 1.397(3) . ?
C14 C15 1.387(3) . ?
C14 H14A 0.9500 . ?
C15 C16 1.380(3) . ?
C15 H15A 0.9500 . ?
C16 C17 1.374(3) . ?
C16 H16A 0.9500 . ?
C17 C18 1.393(3) . ?
C17 H17A 0.9500 . ?
C18 H18A 0.9500 . ?
C19 C20 1.388(3) . ?
C19 C24 1.403(3) . ?
C20 C21 1.392(3) . ?
C20 H20A 0.9500 . ?
C21 C22 1.379(3) . ?
C21 H21A 0.9500 . ?
C22 C23 1.390(3) . ?
C22 H22A 0.9500 . ?
C23 C24 1.375(3) . ?
C23 H23A 0.9500 . ?
C24 H24A 0.9500 . ?
C25 C26 1.388(3) . ?
C25 C30 1.394(3) . ?
C26 C27 1.390(3) . ?
C26 H26A 0.9500 . ?
C27 C28 1.378(3) . ?
C27 H27A 0.9500 . ?
C28 C29 1.380(3) . ?
C28 H28A 0.9500 . ?
C29 C30 1.392(3) . ?
C29 H29A 0.9500 . ?
C30 H30A 0.9500 . ?
C31 C32 1.389(3) . ?
C31 C36 1.391(3) . ?
C32 C33 1.384(3) . ?
C32 H32A 0.9500 . ?
C33 C34 1.378(3) . ?
C33 H33A 0.9500 . ?
C34 C35 1.377(3) . ?
C34 H34A 0.9500 . ?
C35 C36 1.383(3) . ?
C35 H35A 0.9500 . ?
C36 H36A 0.9500 . ?

loop_
_geom_torsion_atom_site_label_1
_geom_torsion_atom_site_label_2
_geom_torsion_atom_site_label_3
_geom_torsion_atom_site_label_4
_geom_torsion
_geom_torsion_site_symmetry_1
_geom_torsion_site_symmetry_2
_geom_torsion_site_symmetry_3
_geom_torsion_site_symmetry_4
_geom_torsion_publ_flag
Cl3 In1 Cl1 Cu1 82.22(3) . . . . ?
Cl4 In1 Cl1 Cu1 -155.25(3) . . . . ?
Cl2 In1 Cl1 Cu1 -38.04(3) . . . . ?
P2 Cu1 Cl1 In1 112.04(3) . . . . ?
P1 Cu1 Cl1 In1 -100.52(3) . . . . ?
Cl2 Cu1 Cl1 In1 1.12(3) 2_656 . . . ?
Cl3 In1 Cl2 Cu1 25.69(4) . . . 2_656 ?
Cl4 In1 Cl2 Cu1 -103.26(4) . . . 2_656 ?
Cl1 In1 Cl2 Cu1 142.05(3) . . . 2_656 ?
P2 Cu1 P1 C1 -179.42(7) . . . . ?
Cl1 Cu1 P1 C1 47.81(7) . . . . ?
Cl2 Cu1 P1 C1 -51.52(7) 2_656 . . . ?
P2 Cu1 P1 C13 -60.39(7) . . . . ?
Cl1 Cu1 P1 C13 166.84(7) . . . . ?
Cl2 Cu1 P1 C13 67.51(7) 2_656 . . . ?
P2 Cu1 P1 C7 56.07(7) . . . . ?
Cl1 Cu1 P1 C7 -76.70(7) . . . . ?
Cl2 Cu1 P1 C7 -176.03(7) 2_656 . . . ?
P1 Cu1 P2 C31 65.42(7) . . . . ?
Cl1 Cu1 P2 C31 -156.58(6) . . . . ?
Cl2 Cu1 P2 C31 -58.48(7) 2_656 . . . ?
P1 Cu1 P2 C19 -53.72(7) . . . . ?
Cl1 Cu1 P2 C19 84.28(6) . . . . ?
Cl2 Cu1 P2 C19 -177.61(6) 2_656 . . . ?
P1 Cu1 P2 C25 -172.09(7) . . . . ?
Cl1 Cu1 P2 C25 -34.09(7) . . . . ?
Cl2 Cu1 P2 C25 64.01(7) 2_656 . . . ?
C13 P1 C1 C2 -154.22(15) . . . . ?
C7 P1 C1 C2 95.76(16) . . . . ?
Cu1 P1 C1 C2 -33.78(17) . . . . ?
C13 P1 C1 C6 28.93(19) . . . . ?
C7 P1 C1 C6 -81.10(18) . . . . ?
Cu1 P1 C1 C6 149.36(15) . . . . ?
C6 C1 C2 C3 1.9(3) . . . . ?
P1 C1 C2 C3 -175.10(16) . . . . ?
C1 C2 C3 C4 -1.6(3) . . . . ?
C2 C3 C4 C5 0.2(4) . . . . ?
C3 C4 C5 C6 0.9(4) . . . . ?
C4 C5 C6 C1 -0.6(4) . . . . ?
C2 C1 C6 C5 -0.7(3) . . . . ?
P1 C1 C6 C5 176.09(18) . . . . ?
C1 P1 C7 C8 -163.68(15) . . . . ?
C13 P1 C7 C8 86.14(16) . . . . ?
Cu1 P1 C7 C8 -32.00(16) . . . . ?
C1 P1 C7 C12 14.94(18) . . . . ?
C13 P1 C7 C12 -95.24(17) . . . . ?
Cu1 P1 C7 C12 146.62(15) . . . . ?
C12 C7 C8 C9 0.6(3) . . . . ?
P1 C7 C8 C9 179.29(16) . . . . ?
C7 C8 C9 C10 -1.1(3) . . . . ?
C8 C9 C10 C11 0.5(3) . . . . ?
C9 C10 C11 C12 0.6(3) . . . . ?
C10 C11 C12 C7 -1.2(3) . . . . ?
C8 C7 C12 C11 0.5(3) . . . . ?
P1 C7 C12 C11 -178.08(17) . . . . ?
C1 P1 C13 C18 -128.37(16) . . . . ?
C7 P1 C13 C18 -18.65(17) . . . . ?
Cu1 P1 C13 C18 104.26(15) . . . . ?
C1 P1 C13 C14 60.22(16) . . . . ?
C7 P1 C13 C14 169.93(15) . . . . ?
Cu1 P1 C13 C14 -67.15(15) . . . . ?
C18 C13 C14 C15 -1.5(3) . . . . ?
P1 C13 C14 C15 170.19(15) . . . . ?
C13 C14 C15 C16 0.3(3) . . . . ?
C14 C15 C16 C17 1.0(3) . . . . ?
C15 C16 C17 C18 -1.1(3) . . . . ?
C14 C13 C18 C17 1.4(3) . . . . ?
P1 C13 C18 C17 -169.95(15) . . . . ?
C16 C17 C18 C13 -0.2(3) . . . . ?
C31 P2 C19 C20 2.99(17) . . . . ?
C25 P2 C19 C20 -107.19(16) . . . . ?
Cu1 P2 C19 C20 126.41(14) . . . . ?
C31 P2 C19 C24 -176.69(14) . . . . ?
C25 P2 C19 C24 73.12(15) . . . . ?
Cu1 P2 C19 C24 -53.28(15) . . . . ?
C24 C19 C20 C21 0.3(3) . . . . ?
P2 C19 C20 C21 -179.34(14) . . . . ?
C19 C20 C21 C22 -0.4(3) . . . . ?
C20 C21 C22 C23 0.3(3) . . . . ?
C21 C22 C23 C24 -0.3(3) . . . . ?
C22 C23 C24 C19 0.2(3) . . . . ?
C20 C19 C24 C23 -0.3(3) . . . . ?
P2 C19 C24 C23 179.44(15) . . . . ?
C31 P2 C25 C26 85.34(17) . . . . ?
C19 P2 C25 C26 -164.34(15) . . . . ?
Cu1 P2 C25 C26 -41.01(17) . . . . ?
C31 P2 C25 C30 -95.14(17) . . . . ?
C19 P2 C25 C30 15.18(18) . . . . ?
Cu1 P2 C25 C30 138.50(14) . . . . ?
C30 C25 C26 C27 2.1(3) . . . . ?
P2 C25 C26 C27 -178.38(17) . . . . ?
C25 C26 C27 C28 -0.3(3) . . . . ?
C26 C27 C28 C29 -1.6(3) . . . . ?
C27 C28 C29 C30 1.7(3) . . . . ?
C28 C29 C30 C25 0.0(3) . . . . ?
C26 C25 C30 C29 -1.9(3) . . . . ?
P2 C25 C30 C29 178.55(15) . . . . ?
C19 P2 C31 C32 -75.49(17) . . . . ?
C25 P2 C31 C32 32.87(18) . . . . ?
Cu1 P2 C31 C32 161.59(15) . . . . ?
C19 P2 C31 C36 104.38(16) . . . . ?
C25 P2 C31 C36 -147.26(16) . . . . ?
Cu1 P2 C31 C36 -18.54(17) . . . . ?
C36 C31 C32 C33 -0.9(3) . . . . ?
P2 C31 C32 C33 179.01(17) . . . . ?
C31 C32 C33 C34 0.2(3) . . . . ?
C32 C33 C34 C35 0.4(4) . . . . ?
C33 C34 C35 C36 -0.4(4) . . . . ?
C34 C35 C36 C31 -0.3(4) . . . . ?
C32 C31 C36 C35 0.9(3) . . . . ?
P2 C31 C36 C35 -178.99(18) . . . . ?
